data_4082301
loop_
_publ_author_name
'Sgro, Michael J.'
'Dahcheh, Fatme'
'Stephan, Douglas W.'

_publ_section_title
;
 Synthesis and Reactivity of Ruthenium Hydride Complexes Containing a
 Tripodal Aminophosphine Ligand
;
_journal_issue 2
_journal_name_full Organometallics
_journal_page_first 578
_journal_paper_doi 10.1021/om4011388
_journal_volume 33
_journal_year 2014
_chemical_formula_sum 'C25 H56 N4 O2 P3 Ru'
_chemical_formula_weight 638.72
_space_group_IT_number 2
_symmetry_cell_setting triclinic
_symmetry_space_group_name_Hall '-P 1'
_symmetry_space_group_name_H-M 'P -1'
_atom_sites_solution_hydrogens geom
_atom_sites_solution_primary direct
_atom_sites_solution_secondary difmap
_audit_creation_method SHELXL-97
_cell_angle_alpha 108.503(3)
_cell_angle_beta 102.524(4)
_cell_angle_gamma 100.743(4)
_cell_formula_units_Z 2
_cell_length_a 8.3329(5)
_cell_length_b 13.9511(9)
_cell_length_c 16.0158(10)
_cell_measurement_reflns_used 6222
_cell_measurement_temperature 150(2)
_cell_measurement_theta_max 25.63
_cell_measurement_theta_min 2.49
_cell_volume 1656.83(19)
_computing_cell_refinement 'Bruker SMART'
_computing_data_collection 'Bruker SMART'
_computing_data_reduction 'Bruker SAINT'
_computing_molecular_graphics 'Bruker SHELXTL'
_computing_publication_material 'Bruker SHELXTL'
_computing_structure_refinement 'SHELXL-97 (Sheldrick, 1997)'
_computing_structure_solution 'SHELXS-97 (Sheldrick, 1990)'
_diffrn_ambient_temperature 150(2)
_diffrn_measured_fraction_theta_full 0.989
_diffrn_measured_fraction_theta_max 0.989
_diffrn_measurement_device_type 'CCD area detector'
_diffrn_measurement_method 'phi and omega scans'
_diffrn_radiation_monochromator graphite
_diffrn_radiation_source 'fine-focus sealed tube'
_diffrn_radiation_type MoK\a
_diffrn_radiation_wavelength 0.71073
_diffrn_reflns_av_R_equivalents 0.0456
_diffrn_reflns_av_sigmaI/netI 0.0624
_diffrn_reflns_limit_h_max 10
_diffrn_reflns_limit_h_min -10
_diffrn_reflns_limit_k_max 18
_diffrn_reflns_limit_k_min -18
_diffrn_reflns_limit_l_max 20
_diffrn_reflns_limit_l_min -20
_diffrn_reflns_number 27331
_diffrn_reflns_theta_full 27.54
_diffrn_reflns_theta_max 27.54
_diffrn_reflns_theta_min 1.60
_exptl_absorpt_coefficient_mu 0.644
_exptl_absorpt_correction_T_max 0.7456
_exptl_absorpt_correction_T_min 0.6793
_exptl_absorpt_correction_type multi-scan
_exptl_absorpt_process_details sadabs
_exptl_crystal_colour red
_exptl_crystal_density_diffrn 1.280
_exptl_crystal_density_method 'not measured'
_exptl_crystal_description needle
_exptl_crystal_F_000 678
_exptl_crystal_size_max 0.10
_exptl_crystal_size_mid 0.07
_exptl_crystal_size_min 0.07
_refine_diff_density_max 1.995
_refine_diff_density_min -0.700
_refine_diff_density_rms 0.127
_refine_ls_extinction_method none
_refine_ls_goodness_of_fit_ref 1.035
_refine_ls_hydrogen_treatment constr
_refine_ls_matrix_type full
_refine_ls_number_parameters 316
_refine_ls_number_reflns 7572
_refine_ls_number_restraints 0
_refine_ls_restrained_S_all 1.035
_refine_ls_R_factor_all 0.0773
_refine_ls_R_factor_gt 0.0523
_refine_ls_shift/su_max 0.001
_refine_ls_shift/su_mean 0.000
_refine_ls_structure_factor_coef Fsqd
_refine_ls_weighting_details 'calc w=1/[\s^2^(Fo^2^)+(0.0906P)^2^+0.0000P] where P=(Fo^2^+2Fc^2^)/3'
_refine_ls_weighting_scheme calc
_refine_ls_wR_factor_gt 0.1314
_refine_ls_wR_factor_ref 0.1445
_reflns_number_gt 5768
_reflns_number_total 7572
_reflns_threshold_expression >2sigma(I)
_cod_data_source_file om4011388_si_002.cif
_cod_data_source_block mjs103_0m_compound_15
_cod_depositor_comments
;
The following automatic conversions were performed:

'_symmetry_cell_setting' value 'Triclinic' changed to 'triclinic'
according to
/usr/data/users/saulius/automatic-downloads/current/ACS/lib/dictionaries/cif_core.dic
dictionary named 'cif_core.dic' version 2.4.2 from
2011-04-26.

'_refine_ls_hydrogen_treatment' value 'Constr' changed
to 'constr' according to
/usr/data/users/saulius/automatic-downloads/current/ACS/lib/dictionaries/cif_core.dic
dictionary named 'cif_core.dic' version 2.4.2 from 2011-04-26.

Automatic conversion script
Id: cif_fix_values 2281 2013-09-26 08:29:07Z andrius 
;
_cod_original_cell_volume 1656.83(18)
_cod_original_sg_symbol_H-M P-1
_cod_database_code 4082301

loop_
_symmetry_equiv_pos_as_xyz
'x, y, z'
'-x, -y, -z'

loop_
_atom_site_label
_atom_site_type_symbol
_atom_site_fract_x
_atom_site_fract_y
_atom_site_fract_z
_atom_site_U_iso_or_equiv
_atom_site_adp_type
_atom_site_occupancy
_atom_site_symmetry_multiplicity
_atom_site_calc_flag
_atom_site_refinement_flags
Ru1 Ru 1.03136(4) 0.29482(2) 0.18310(2) 0.01963(11) Uani 1 1 d .
P1 P 1.07975(13) 0.46439(7) 0.26537(7) 0.0218(2) Uani 1 1 d .
P2 P 0.65741(15) 0.19371(8) -0.26645(7) 0.0283(2) Uani 1 1 d .
P3 P 0.95029(13) 0.20877(8) 0.26702(7) 0.0227(2) Uani 1 1 d .
O1 O 1.0301(4) 0.1040(2) 0.24030(19) 0.0315(7) Uani 1 1 d .
O2 O 1.1631(5) 0.0139(2) 0.1494(2) 0.0438(8) Uani 1 1 d .
N1 N 1.1595(5) 0.5377(3) 0.2096(2) 0.0316(8) Uani 1 1 d .
H1A H 1.1465 0.6014 0.2219 0.038 Uiso 1 1 calc R
N2 N 0.7551(5) 0.1678(3) -0.1764(2) 0.0338(8) Uani 1 1 d .
H2A H 0.7029 0.1146 -0.1650 0.041 Uiso 1 1 calc R
N3 N 1.1099(4) 0.1639(2) 0.1343(2) 0.0264(7) Uani 1 1 d .
N4 N 1.0895(5) 0.3097(3) 0.0580(2) 0.0278(8) Uani 1 1 d .
C1 C 1.2491(5) 0.5141(3) 0.3790(3) 0.0263(9) Uani 1 1 d .
H1B H 1.2099 0.4740 0.4161 0.032 Uiso 1 1 calc R
C2 C 0.9189(6) 0.5314(3) 0.2988(3) 0.0359(10) Uani 1 1 d .
H2B H 0.9758 0.6088 0.3265 0.043 Uiso 1 1 calc R
C3 C 0.4273(7) 0.1524(4) -0.2734(4) 0.0485(13) Uani 1 1 d .
H3A H 0.3984 0.0778 -0.2777 0.058 Uiso 1 1 calc R
C4 C 0.6686(5) 0.0876(3) -0.3679(3) 0.0290(9) Uani 1 1 d .
H4A H 0.6083 0.0978 -0.4243 0.035 Uiso 1 1 calc R
C5 C 0.7232(6) 0.1355(3) 0.2325(3) 0.0328(10) Uani 1 1 d .
H5A H 0.7145 0.0842 0.2640 0.039 Uiso 1 1 calc R
C6 C 1.0231(5) 0.2481(3) 0.3936(3) 0.0277(9) Uani 1 1 d .
H6A H 0.9957 0.3159 0.4213 0.033 Uiso 1 1 calc R
C7 C 1.2478(8) 0.5003(4) 0.1427(4) 0.0599(16) Uani 1 1 d .
H7A H 1.3393 0.4740 0.1709 0.072 Uiso 1 1 calc R
H7B H 1.3037 0.5608 0.1297 0.072 Uiso 1 1 calc R
C8 C 1.1428(8) 0.4177(4) 0.0555(3) 0.0491(14) Uani 1 1 d .
H8A H 1.2068 0.4141 0.0097 0.059 Uiso 1 1 calc R
H8B H 1.0385 0.4378 0.0335 0.059 Uiso 1 1 calc R
C9 C 0.9261(6) 0.2324(4) -0.1163(3) 0.0362(10) Uani 1 1 d .
H9A H 0.9529 0.3007 -0.1240 0.043 Uiso 1 1 calc R
H9B H 1.0132 0.1961 -0.1316 0.043 Uiso 1 1 calc R
C10 C 0.9254(6) 0.2496(3) -0.0169(3) 0.0286(9) Uani 1 1 d .
H10A H 0.8380 0.2867 -0.0039 0.034 Uiso 1 1 calc R
H10B H 0.8881 0.1798 -0.0133 0.034 Uiso 1 1 calc R
C11 C 1.1801(6) 0.1500(4) 0.0562(3) 0.0344(10) Uani 1 1 d .
H11A H 1.0940 0.0984 -0.0012 0.041 Uiso 1 1 calc R
H11B H 1.2825 0.1240 0.0669 0.041 Uiso 1 1 calc R
C12 C 1.2269(6) 0.2561(4) 0.0485(3) 0.0372(11) Uani 1 1 d .
H12A H 1.3346 0.3006 0.0971 0.045 Uiso 1 1 calc R
H12B H 1.2464 0.2469 -0.0121 0.045 Uiso 1 1 calc R
C13 C 1.4122(5) 0.4876(4) 0.3614(3) 0.0339(10) Uani 1 1 d .
H13A H 1.5025 0.5127 0.4201 0.051 Uiso 1 1 calc R
H13B H 1.4493 0.5218 0.3213 0.051 Uiso 1 1 calc R
H13C H 1.3889 0.4112 0.3313 0.051 Uiso 1 1 calc R
C14 C 1.2907(6) 0.6311(3) 0.4370(3) 0.0395(11) Uani 1 1 d .
H14A H 1.3801 0.6483 0.4947 0.059 Uiso 1 1 calc R
H14B H 1.1877 0.6473 0.4508 0.059 Uiso 1 1 calc R
H14C H 1.3311 0.6726 0.4027 0.059 Uiso 1 1 calc R
C15 C 0.8547(6) 0.5006(4) 0.3716(3) 0.0450(12) Uani 1 1 d .
H15A H 0.7701 0.5377 0.3875 0.067 Uiso 1 1 calc R
H15B H 0.9511 0.5198 0.4268 0.067 Uiso 1 1 calc R
H15C H 0.8017 0.4246 0.3471 0.067 Uiso 1 1 calc R
C16 C 0.7685(7) 0.5107(4) 0.2138(4) 0.0566(15) Uani 1 1 d .
H16A H 0.6854 0.5472 0.2334 0.085 Uiso 1 1 calc R
H16B H 0.7130 0.4350 0.1835 0.085 Uiso 1 1 calc R
H16C H 0.8115 0.5368 0.1705 0.085 Uiso 1 1 calc R
C17 C 0.3970(10) 0.2212(6) -0.1855(5) 0.088(2) Uani 1 1 d .
H17A H 0.2761 0.1990 -0.1891 0.131 Uiso 1 1 calc R
H17B H 0.4277 0.2949 -0.1794 0.131 Uiso 1 1 calc R
H17C H 0.4678 0.2135 -0.1318 0.131 Uiso 1 1 calc R
C18 C 0.3178(7) 0.1579(6) -0.3596(4) 0.0728(19) Uani 1 1 d .
H18A H 0.1969 0.1358 -0.3634 0.109 Uiso 1 1 calc R
H18B H 0.3387 0.1111 -0.4140 0.109 Uiso 1 1 calc R
H18C H 0.3470 0.2302 -0.3574 0.109 Uiso 1 1 calc R
C19 C 0.5867(6) -0.0238(3) -0.3772(3) 0.0425(12) Uani 1 1 d .
H19A H 0.5988 -0.0741 -0.4326 0.064 Uiso 1 1 calc R
H19B H 0.4651 -0.0327 -0.3822 0.064 Uiso 1 1 calc R
H19C H 0.6436 -0.0362 -0.3229 0.064 Uiso 1 1 calc R
C20 C 0.8545(7) 0.1008(4) -0.3651(4) 0.0486(13) Uani 1 1 d .
H20A H 0.8628 0.0453 -0.4185 0.073 Uiso 1 1 calc R
H20B H 0.9187 0.0960 -0.3082 0.073 Uiso 1 1 calc R
H20C H 0.9023 0.1697 -0.3667 0.073 Uiso 1 1 calc R
C21 C 0.6559(6) 0.0731(4) 0.1289(3) 0.0454(12) Uani 1 1 d .
H21A H 0.5352 0.0350 0.1125 0.068 Uiso 1 1 calc R
H21B H 0.7220 0.0228 0.1115 0.068 Uiso 1 1 calc R
H21C H 0.6672 0.1213 0.0961 0.068 Uiso 1 1 calc R
C22 C 0.6098(6) 0.2077(4) 0.2620(3) 0.0385(11) Uani 1 1 d .
H22A H 0.4907 0.1653 0.2425 0.058 Uiso 1 1 calc R
H22B H 0.6180 0.2600 0.2332 0.058 Uiso 1 1 calc R
H22C H 0.6485 0.2435 0.3293 0.058 Uiso 1 1 calc R
C23 C 1.2180(6) 0.2699(3) 0.4252(3) 0.0339(10) Uani 1 1 d .
H23A H 1.2580 0.2908 0.4923 0.051 Uiso 1 1 calc R
H23B H 1.2709 0.3266 0.4079 0.051 Uiso 1 1 calc R
H23C H 1.2498 0.2061 0.3956 0.051 Uiso 1 1 calc R
C24 C 0.9403(7) 0.1700(4) 0.4319(3) 0.0421(11) Uani 1 1 d .
H24A H 0.9870 0.1979 0.4992 0.063 Uiso 1 1 calc R
H24B H 0.9649 0.1025 0.4061 0.063 Uiso 1 1 calc R
H24C H 0.8163 0.1597 0.4148 0.063 Uiso 1 1 calc R
C25 C 1.1076(6) 0.0905(3) 0.1708(3) 0.0298(9) Uani 1 1 d .

loop_
_atom_site_aniso_label
_atom_site_aniso_U_11
_atom_site_aniso_U_22
_atom_site_aniso_U_33
_atom_site_aniso_U_23
_atom_site_aniso_U_13
_atom_site_aniso_U_12
Ru1 0.02330(18) 0.01689(17) 0.01510(16) 0.00425(12) 0.00343(12) 0.00300(12)
P1 0.0244(5) 0.0178(5) 0.0214(5) 0.0060(4) 0.0055(4) 0.0052(4)
P2 0.0400(7) 0.0236(5) 0.0256(5) 0.0133(4) 0.0114(5) 0.0090(5)
P3 0.0277(6) 0.0185(5) 0.0176(5) 0.0064(4) 0.0020(4) 0.0027(4)
O1 0.0443(18) 0.0215(14) 0.0249(15) 0.0091(12) 0.0033(13) 0.0075(13)
O2 0.064(2) 0.0319(17) 0.0308(17) 0.0067(14) 0.0002(16) 0.0283(16)
N1 0.046(2) 0.0185(17) 0.0289(19) 0.0081(15) 0.0126(17) 0.0054(16)
N2 0.053(2) 0.0215(17) 0.0188(17) 0.0091(14) 0.0021(16) -0.0005(16)
N3 0.033(2) 0.0237(17) 0.0178(16) 0.0022(13) 0.0044(14) 0.0105(15)
N4 0.037(2) 0.0233(17) 0.0175(16) 0.0049(14) 0.0078(15) 0.0003(15)
C1 0.027(2) 0.026(2) 0.0212(19) 0.0067(16) 0.0066(17) 0.0025(17)
C2 0.034(3) 0.026(2) 0.038(3) 0.0029(19) 0.003(2) 0.0120(19)
C3 0.051(3) 0.061(3) 0.052(3) 0.033(3) 0.028(3) 0.025(3)
C4 0.034(2) 0.033(2) 0.0188(19) 0.0112(17) 0.0051(17) 0.0090(19)
C5 0.033(2) 0.029(2) 0.030(2) 0.0133(18) 0.0033(19) -0.0032(18)
C6 0.035(2) 0.025(2) 0.0202(19) 0.0092(17) 0.0056(17) 0.0048(18)
C7 0.092(5) 0.036(3) 0.049(3) 0.017(3) 0.030(3) -0.001(3)
C8 0.080(4) 0.029(2) 0.036(3) 0.012(2) 0.028(3) -0.002(2)
C9 0.047(3) 0.037(2) 0.021(2) 0.0110(19) 0.009(2) 0.005(2)
C10 0.041(3) 0.023(2) 0.021(2) 0.0088(16) 0.0091(18) 0.0077(18)
C11 0.036(3) 0.044(3) 0.023(2) 0.0074(19) 0.0077(19) 0.020(2)
C12 0.032(2) 0.048(3) 0.020(2) 0.0029(19) 0.0075(18) 0.003(2)
C13 0.023(2) 0.044(3) 0.030(2) 0.013(2) 0.0037(18) 0.0040(19)
C14 0.045(3) 0.030(2) 0.028(2) 0.0015(19) 0.003(2) 0.002(2)
C15 0.032(3) 0.052(3) 0.046(3) 0.008(2) 0.016(2) 0.015(2)
C16 0.048(3) 0.059(3) 0.060(4) 0.015(3) 0.006(3) 0.033(3)
C17 0.089(5) 0.127(6) 0.081(5) 0.041(5) 0.057(4) 0.065(5)
C18 0.041(3) 0.127(6) 0.069(4) 0.052(4) 0.017(3) 0.037(4)
C19 0.052(3) 0.031(2) 0.033(2) 0.004(2) 0.005(2) 0.007(2)
C20 0.046(3) 0.062(3) 0.041(3) 0.017(3) 0.022(2) 0.017(3)
C21 0.037(3) 0.043(3) 0.034(3) 0.006(2) -0.004(2) -0.007(2)
C22 0.031(3) 0.044(3) 0.035(2) 0.017(2) 0.004(2) -0.001(2)
C23 0.036(3) 0.036(2) 0.028(2) 0.0141(19) 0.0001(19) 0.012(2)
C24 0.051(3) 0.047(3) 0.030(2) 0.026(2) 0.009(2) 0.004(2)
C25 0.036(2) 0.025(2) 0.0183(19) 0.0023(16) -0.0035(17) 0.0093(18)

loop_
_atom_type_symbol
_atom_type_description
_atom_type_scat_dispersion_real
_atom_type_scat_dispersion_imag
_atom_type_scat_source
C C 0.0033 0.0016 'International Tables Vol C Tables 4.2.6.8 and 6.1.1.4'
H H 0.0000 0.0000 'International Tables Vol C Tables 4.2.6.8 and 6.1.1.4'
N N 0.0061 0.0033 'International Tables Vol C Tables 4.2.6.8 and 6.1.1.4'
O O 0.0106 0.0060 'International Tables Vol C Tables 4.2.6.8 and 6.1.1.4'
P P 0.1023 0.0942 'International Tables Vol C Tables 4.2.6.8 and 6.1.1.4'
Ru Ru -1.2594 0.8363 'International Tables Vol C Tables 4.2.6.8 and 6.1.1.4'

loop_
_geom_angle_atom_site_label_1
_geom_angle_atom_site_label_2
_geom_angle_atom_site_label_3
_geom_angle
N3 Ru1 P3 79.78(10)
N3 Ru1 P1 152.51(10)
P3 Ru1 P1 106.51(4)
N3 Ru1 N4 78.51(13)
P3 Ru1 N4 154.97(9)
P1 Ru1 N4 98.50(9)
N1 P1 C2 99.5(2)
N1 P1 C1 103.08(18)
C2 P1 C1 100.58(19)
N1 P1 Ru1 109.75(11)
C2 P1 Ru1 126.48(15)
C1 P1 Ru1 114.34(13)
N2 P2 C4 104.06(18)
N2 P2 C3 102.6(2)
C4 P2 C3 101.5(2)
O1 P3 C5 97.56(18)
O1 P3 C6 97.18(17)
C5 P3 C6 104.67(19)
O1 P3 Ru1 104.03(11)
C5 P3 Ru1 118.08(15)
C6 P3 Ru1 128.39(14)
C25 O1 P3 117.0(3)
C7 N1 P1 123.0(3)
C7 N1 H1A 118.5
P1 N1 H1A 118.5
C9 N2 P2 121.0(3)
C9 N2 H2A 119.5
P2 N2 H2A 119.5
C25 N3 C11 116.9(3)
C25 N3 Ru1 124.1(3)
C11 N3 Ru1 118.9(3)
C12 N4 C10 112.2(3)
C12 N4 C8 110.5(4)
C10 N4 C8 108.2(3)
C12 N4 Ru1 103.5(2)
C10 N4 Ru1 103.5(2)
C8 N4 Ru1 118.8(2)
C14 C1 C13 109.5(4)
C14 C1 P1 116.3(3)
C13 C1 P1 108.2(3)
C14 C1 H1B 107.5
C13 C1 H1B 107.5
P1 C1 H1B 107.5
C15 C2 C16 110.9(4)
C15 C2 P1 111.9(3)
C16 C2 P1 111.2(3)
C15 C2 H2B 107.6
C16 C2 H2B 107.6
P1 C2 H2B 107.6
C18 C3 C17 112.4(5)
C18 C3 P2 109.5(4)
C17 C3 P2 109.6(4)
C18 C3 H3A 108.4
C17 C3 H3A 108.4
P2 C3 H3A 108.4
C20 C4 C19 110.0(4)
C20 C4 P2 108.4(3)
C19 C4 P2 115.4(3)
C20 C4 H4A 107.6
C19 C4 H4A 107.6
P2 C4 H4A 107.6
C21 C5 C22 110.0(4)
C21 C5 P3 111.2(3)
C22 C5 P3 112.4(3)
C21 C5 H5A 107.7
C22 C5 H5A 107.7
P3 C5 H5A 107.7
C23 C6 C24 109.8(4)
C23 C6 P3 108.8(3)
C24 C6 P3 115.8(3)
C23 C6 H6A 107.4
C24 C6 H6A 107.4
P3 C6 H6A 107.4
N1 C7 C8 116.0(5)
N1 C7 H7A 108.3
C8 C7 H7A 108.3
N1 C7 H7B 108.3
C8 C7 H7B 108.3
H7A C7 H7B 107.4
C7 C8 N4 115.6(4)
C7 C8 H8A 108.4
N4 C8 H8A 108.4
C7 C8 H8B 108.4
N4 C8 H8B 108.4
H8A C8 H8B 107.4
N2 C9 C10 107.0(4)
N2 C9 H9A 110.3
C10 C9 H9A 110.3
N2 C9 H9B 110.3
C10 C9 H9B 110.3
H9A C9 H9B 108.6
N4 C10 C9 117.5(3)
N4 C10 H10A 107.9
C9 C10 H10A 107.9
N4 C10 H10B 107.9
C9 C10 H10B 107.9
H10A C10 H10B 107.2
N3 C11 C12 107.1(3)
N3 C11 H11A 110.3
C12 C11 H11A 110.3
N3 C11 H11B 110.3
C12 C11 H11B 110.3
H11A C11 H11B 108.6
N4 C12 C11 111.3(3)
N4 C12 H12A 109.4
C11 C12 H12A 109.4
N4 C12 H12B 109.4
C11 C12 H12B 109.4
H12A C12 H12B 108.0
C1 C13 H13A 109.5
C1 C13 H13B 109.5
H13A C13 H13B 109.5
C1 C13 H13C 109.5
H13A C13 H13C 109.5
H13B C13 H13C 109.5
C1 C14 H14A 109.5
C1 C14 H14B 109.5
H14A C14 H14B 109.5
C1 C14 H14C 109.5
H14A C14 H14C 109.5
H14B C14 H14C 109.5
C2 C15 H15A 109.5
C2 C15 H15B 109.5
H15A C15 H15B 109.5
C2 C15 H15C 109.5
H15A C15 H15C 109.5
H15B C15 H15C 109.5
C2 C16 H16A 109.5
C2 C16 H16B 109.5
H16A C16 H16B 109.5
C2 C16 H16C 109.5
H16A C16 H16C 109.5
H16B C16 H16C 109.5
C3 C17 H17A 109.5
C3 C17 H17B 109.5
H17A C17 H17B 109.5
C3 C17 H17C 109.5
H17A C17 H17C 109.5
H17B C17 H17C 109.5
C3 C18 H18A 109.5
C3 C18 H18B 109.5
H18A C18 H18B 109.5
C3 C18 H18C 109.5
H18A C18 H18C 109.5
H18B C18 H18C 109.5
C4 C19 H19A 109.5
C4 C19 H19B 109.5
H19A C19 H19B 109.5
C4 C19 H19C 109.5
H19A C19 H19C 109.5
H19B C19 H19C 109.5
C4 C20 H20A 109.5
C4 C20 H20B 109.5
H20A C20 H20B 109.5
C4 C20 H20C 109.5
H20A C20 H20C 109.5
H20B C20 H20C 109.5
C5 C21 H21A 109.5
C5 C21 H21B 109.5
H21A C21 H21B 109.5
C5 C21 H21C 109.5
H21A C21 H21C 109.5
H21B C21 H21C 109.5
C5 C22 H22A 109.5
C5 C22 H22B 109.5
H22A C22 H22B 109.5
C5 C22 H22C 109.5
H22A C22 H22C 109.5
H22B C22 H22C 109.5
C6 C23 H23A 109.5
C6 C23 H23B 109.5
H23A C23 H23B 109.5
C6 C23 H23C 109.5
H23A C23 H23C 109.5
H23B C23 H23C 109.5
C6 C24 H24A 109.5
C6 C24 H24B 109.5
H24A C24 H24B 109.5
C6 C24 H24C 109.5
H24A C24 H24C 109.5
H24B C24 H24C 109.5
O2 C25 N3 127.8(4)
O2 C25 O1 117.8(4)
N3 C25 O1 114.4(3)

loop_
_geom_bond_atom_site_label_1
_geom_bond_atom_site_label_2
_geom_bond_distance
Ru1 N3 2.034(3)
Ru1 P3 2.1953(10)
Ru1 P1 2.2206(10)
Ru1 N4 2.223(3)
P1 N1 1.693(4)
P1 C2 1.849(4)
P1 C1 1.872(4)
P2 N2 1.675(4)
P2 C4 1.852(4)
P2 C3 1.864(5)
P3 O1 1.688(3)
P3 C5 1.843(4)
P3 C6 1.849(4)
O1 C25 1.383(5)
O2 C25 1.222(5)
N1 C7 1.446(6)
N1 H1A 0.8800
N2 C9 1.465(6)
N2 H2A 0.8800
N3 C25 1.330(5)
N3 C11 1.465(5)
N4 C12 1.489(5)
N4 C10 1.494(5)
N4 C8 1.505(6)
C1 C14 1.528(6)
C1 C13 1.533(5)
C1 H1B 1.0000
C2 C15 1.527(7)
C2 C16 1.544(7)
C2 H2B 1.0000
C3 C18 1.515(8)
C3 C17 1.534(7)
C3 H3A 1.0000
C4 C20 1.515(6)
C4 C19 1.522(6)
C4 H4A 1.0000
C5 C21 1.524(6)
C5 C22 1.541(6)
C5 H5A 1.0000
C6 C23 1.532(6)
C6 C24 1.539(6)
C6 H6A 1.0000
C7 C8 1.455(7)
C7 H7A 0.9900
C7 H7B 0.9900
C8 H8A 0.9900
C8 H8B 0.9900
C9 C10 1.533(5)
C9 H9A 0.9900
C9 H9B 0.9900
C10 H10A 0.9900
C10 H10B 0.9900
C11 C12 1.510(7)
C11 H11A 0.9900
C11 H11B 0.9900
C12 H12A 0.9900
C12 H12B 0.9900
C13 H13A 0.9800
C13 H13B 0.9800
C13 H13C 0.9800
C14 H14A 0.9800
C14 H14B 0.9800
C14 H14C 0.9800
C15 H15A 0.9800
C15 H15B 0.9800
C15 H15C 0.9800
C16 H16A 0.9800
C16 H16B 0.9800
C16 H16C 0.9800
C17 H17A 0.9800
C17 H17B 0.9800
C17 H17C 0.9800
C18 H18A 0.9800
C18 H18B 0.9800
C18 H18C 0.9800
C19 H19A 0.9800
C19 H19B 0.9800
C19 H19C 0.9800
C20 H20A 0.9800
C20 H20B 0.9800
C20 H20C 0.9800
C21 H21A 0.9800
C21 H21B 0.9800
C21 H21C 0.9800
C22 H22A 0.9800
C22 H22B 0.9800
C22 H22C 0.9800
C23 H23A 0.9800
C23 H23B 0.9800
C23 H23C 0.9800
C24 H24A 0.9800
C24 H24B 0.9800
C24 H24C 0.9800
